data_4004028
loop_
_publ_author_name
'J\;edrzejowski, Damian'
'Pander, Marzena'
'Nitek, Wojciech'
'Bury, Wojciech'
'Matoga, Dariusz'

_publ_section_title
;
 Turning Flexibility into Rigidity: Stepwise Locking of Interpenetrating
 Networks in a MOF Crystal through Click Reaction
;
_journal_issue 18
_journal_name_full 'Chemistry of Materials'
_journal_page_first 7509
_journal_page_last 7517
_journal_paper_doi 10.1021/acs.chemmater.1c02451
_journal_volume 33
_journal_year 2021
_chemical_formula_moiety 'C40 H39 Cd N9 O7'
_chemical_formula_sum 'C40 H39 Cd N9 O7'
_chemical_formula_weight 870.2
_chemical_name_common JUK-20-noh
_space_group_IT_number 13
_space_group_name_Hall '-P 2yc'
_space_group_name_H-M_alt 'P 1 2/c 1'
_symmetry_cell_setting monoclinic
_symmetry_Int_Tables_number 13
_symmetry_space_group_name_Hall '-P 2yc'
_symmetry_space_group_name_H-M 'P 1 2/c 1'
_atom_sites_solution_hydrogens mixed
_audit_creation_date 2021-02-24T13:08:27-00:00
_audit_creation_method 'WinGX routine CIF_UPDATE'
_audit_update_record
;
2021-02-25 deposited with the CCDC.	2021-05-27 downloaded from the CCDC.
;
_cell_angle_alpha 90
_cell_angle_beta 94.1330(10)
_cell_angle_gamma 90
_cell_formula_units_Z 4
_cell_length_a 20.6808(3)
_cell_length_b 15.8316(2)
_cell_length_c 16.3301(3)
_cell_measurement_reflns_used 32621
_cell_measurement_temperature 100(2)
_cell_measurement_theta_max 70.672
_cell_measurement_theta_min 2.142
_cell_volume 5332.74(14)
_computing_cell_refinement 'CrysAlisPro 1.171.40.14e (Rigaku OD, 2018)'
_computing_data_collection 'CrysAlisPro 1.171.40.14e (Rigaku OD, 2018)'
_computing_data_reduction 'CrysAlisPro 1.171.40.14e (Rigaku OD, 2018)'
_computing_structure_refinement 'SHELXL-2018/1 (Sheldrick, 2018)'
_diffrn_ambient_environment N~2~
_diffrn_ambient_temperature 100(2)
_diffrn_detector 'CCD plate'
_diffrn_detector_type HyPix
_diffrn_measured_fraction_theta_full 1
_diffrn_measured_fraction_theta_max 0.972
_diffrn_measurement_device 'four-circle diffractometer'
_diffrn_measurement_device_type 'XtaLAB Synergy, Dualflex, HyPix'
_diffrn_measurement_method '\w scans'
_diffrn_orient_matrix_type 'CrysAlisPro convention (1999,Acta A55,543-557)'
_diffrn_orient_matrix_UB_11 0.0397343
_diffrn_orient_matrix_UB_12 -0.0031385
_diffrn_orient_matrix_UB_13 -0.0762122
_diffrn_orient_matrix_UB_21 -0.0629593
_diffrn_orient_matrix_UB_22 0.006631
_diffrn_orient_matrix_UB_23 -0.0560515
_diffrn_orient_matrix_UB_31 0.0056632
_diffrn_orient_matrix_UB_32 0.0970316
_diffrn_orient_matrix_UB_33 0.0012602
_diffrn_radiation_monochromator mirror
_diffrn_radiation_probe x-ray
_diffrn_radiation_type CuK\a
_diffrn_radiation_wavelength 1.54184
_diffrn_reflns_av_R_equivalents 0.0496
_diffrn_reflns_av_unetI/netI 0.0603
_diffrn_reflns_Laue_measured_fraction_full 1
_diffrn_reflns_Laue_measured_fraction_max 0.972
_diffrn_reflns_limit_h_max 24
_diffrn_reflns_limit_h_min -24
_diffrn_reflns_limit_k_max 19
_diffrn_reflns_limit_k_min -17
_diffrn_reflns_limit_l_max 20
_diffrn_reflns_limit_l_min -19
_diffrn_reflns_number 121884
_diffrn_reflns_point_group_measured_fraction_full 1
_diffrn_reflns_point_group_measured_fraction_max 0.972
_diffrn_reflns_theta_full 67.684
_diffrn_reflns_theta_max 71.477
_diffrn_reflns_theta_min 2.142
_diffrn_source 'micro-focus sealed X-ray tube'
_diffrn_source_type 'PhotonJet (Cu) X-ray Source'
_exptl_absorpt_coefficient_mu 3.661
_exptl_absorpt_correction_T_max 1
_exptl_absorpt_correction_T_min 0.568
_exptl_absorpt_correction_type gaussian
_exptl_absorpt_process_details
;
        CrysAlisPro 1.171.40.14e (Rigaku Oxford Diffraction, 2018)
Numerical absorption correction based on gaussian integration over
                        a multifaceted crystal model
        Empirical absorption correction using spherical harmonics,
 implemented in SCALE3 ABSPACK scaling algorithm.
;
_exptl_crystal_colour 'clear colourless'
_exptl_crystal_density_diffrn 1.084
_exptl_crystal_description prism
_exptl_crystal_F_000 1784
_exptl_crystal_size_max 0.178
_exptl_crystal_size_mid 0.057
_exptl_crystal_size_min 0.016
_refine_diff_density_max 2.097
_refine_diff_density_min -0.961
_refine_diff_density_rms 0.116
_refine_ls_extinction_method none
_refine_ls_goodness_of_fit_ref 1.055
_refine_ls_hydrogen_treatment constr
_refine_ls_matrix_type full
_refine_ls_number_parameters 449
_refine_ls_number_reflns 10104
_refine_ls_number_restraints 1
_refine_ls_restrained_S_all 1.056
_refine_ls_R_factor_all 0.0723
_refine_ls_R_factor_gt 0.0677
_refine_ls_shift/su_max 0.001
_refine_ls_shift/su_mean 0
_refine_ls_structure_factor_coef Fsqd
_refine_ls_weighting_details 'w=1/[\s^2^(Fo^2^)+(0.1212P)^2^+12.6968P] where P=(Fo^2^+2Fc^2^)/3'
_refine_ls_weighting_scheme calc
_refine_ls_wR_factor_gt 0.2002
_refine_ls_wR_factor_ref 0.2045
_reflns_Friedel_coverage 0
_reflns_number_gt 9046
_reflns_number_total 10104
_reflns_threshold_expression 'I > 2\s(I)'
_cod_data_source_file CCDC_2065041_JUK-20-noh.cif
_cod_data_source_block JUK-20-noh
_cod_original_sg_symbol_H-M 'P 2/c'
_cod_database_code 4004028
_shelx_estimated_absorpt_t_min 0.562
_shelx_estimated_absorpt_t_max 0.944

loop_
_symmetry_equiv_pos_as_xyz
'x, y, z'
'-x, y, -z+1/2'
'-x, -y, -z'
'x, -y, z-1/2'

loop_
_atom_site_label
_atom_site_type_symbol
_atom_site_fract_x
_atom_site_fract_y
_atom_site_fract_z
_atom_site_U_iso_or_equiv
_atom_site_adp_type
_atom_site_occupancy
_atom_site_site_symmetry_order
_atom_site_calc_flag
_atom_site_refinement_flags_posn
_atom_site_refinement_flags_adp
_atom_site_refinement_flags_occupancy
_atom_site_disorder_assembly
_atom_site_disorder_group
Cd1 Cd 1.04852(2) -0.11494(2) 0.65297(2) 0.03680(14) Uani 1 1 d . . . . .
O1 O 0.93351(16) -0.11565(19) 0.7037(2) 0.0432(8) Uani 1 1 d . . . . .
O2 O 0.95201(15) -0.1168(2) 0.5728(2) 0.0443(8) Uani 1 1 d . . . . .
C3 C 0.9140(2) -0.1163(3) 0.6285(3) 0.0389(10) Uani 1 1 d . . . . .
C4A C 0.8426(3) -0.1226(10) 0.6070(8) 0.048(2) Uani 0.600(2) 1 d G . P A 1
C5A C 0.8219(3) -0.1240(8) 0.5241(7) 0.054(3) Uani 0.600(2) 1 d G . P A 1
H5A H 0.852359 -0.117607 0.483737 0.065 Uiso 0.600(2) 1 calc R U P A 1
C6A C 0.7565(4) -0.1348(6) 0.5003(4) 0.062(3) Uani 0.600(2) 1 d G . P A 1
H6A H 0.742309 -0.135755 0.443684 0.074 Uiso 0.600(2) 1 calc R U P A 1
C7A C 0.7119(3) -0.1441(6) 0.5594(4) 0.069(3) Uani 0.600(2) 1 d G . P A 1
C8A C 0.7326(4) -0.1427(6) 0.6423(4) 0.073(4) Uani 0.600(2) 1 d G . P A 1
H8A H 0.702139 -0.149085 0.682622 0.087 Uiso 0.600(2) 1 calc R U P A 1
C9A C 0.7980(5) -0.1319(9) 0.6660(5) 0.059(4) Uani 0.600(2) 1 d G . P A 1
H9A H 0.812188 -0.130937 0.722678 0.071 Uiso 0.600(2) 1 calc R U P A 1
C10A C 0.6424(4) -0.1596(11) 0.5356(6) 0.089(4) Uani 0.600(2) 1 d . . P A 1
H10A H 0.611838 -0.15932 0.576273 0.107 Uiso 0.600(2) 1 calc R U P A 1
N11A N 0.6240(3) -0.1729(8) 0.4630(5) 0.078(3) Uani 0.600(2) 1 d . . P A 1
N12A N 0.5583(4) -0.1838(9) 0.4453(5) 0.092(3) Uani 0.600(2) 1 d . . P A 1
H12A H 0.530492 -0.179279 0.483334 0.111 Uiso 0.600(2) 1 calc R U P A 1
C13A C 0.5390(4) -0.2019(10) 0.3666(6) 0.086(3) Uani 0.600(2) 1 d . . P A 1
O14A O 0.5764(3) -0.2146(7) 0.3140(4) 0.089(2) Uani 0.600(2) 1 d . . P A 1
N15A N 0.4738(4) -0.2039(10) 0.3486(5) 0.104(4) Uani 0.600(2) 1 d . . P A 1
H15A H 0.459059 -0.218321 0.298706 0.124 Uiso 0.600(2) 1 calc R U P A 1
N16A N 0.4304(4) -0.1845(9) 0.4047(5) 0.095(4) Uani 0.600(2) 1 d . . P A 1
C17A C 0.3726(4) -0.1739(9) 0.3747(6) 0.079(3) Uani 0.600(2) 1 d . . P A 1
H17A H 0.364135 -0.178201 0.316887 0.095 Uiso 0.600(2) 1 calc R U P A 1
C18A C 0.3187(2) -0.1557(5) 0.4244(3) 0.066(2) Uani 0.600(2) 1 d G . P A 1
C19A C 0.2590(3) -0.1334(5) 0.3861(3) 0.057(2) Uani 0.600(2) 1 d G . P A 1
H19A H 0.254303 -0.126779 0.328132 0.068 Uiso 0.600(2) 1 calc R U P A 1
C20A C 0.2061(2) -0.1208(5) 0.4325(4) 0.057(3) Uani 0.600(2) 1 d G . P A 1
H20A H 0.165241 -0.10554 0.406336 0.069 Uiso 0.600(2) 1 calc R U P A 1
C21A C 0.2129(2) -0.1305(6) 0.5173(4) 0.050(3) Uani 0.600(2) 1 d G . P A 1
C22A C 0.2727(3) -0.1528(5) 0.5556(3) 0.065(3) Uani 0.600(2) 1 d G . P A 1
H22A H 0.277357 -0.159461 0.613574 0.078 Uiso 0.600(2) 1 calc R U P A 1
C23A C 0.3256(2) -0.1654(6) 0.5092(3) 0.074(3) Uani 0.600(2) 1 d G . P A 1
H23A H 0.36642 -0.1807 0.535371 0.089 Uiso 0.600(2) 1 calc R U P A 1
C4B C 0.8429(5) -0.1076(17) 0.6005(13) 0.048(2) Uani 0.400(2) 1 d G . P A 2
C5B C 0.8223(5) -0.0985(14) 0.5180(11) 0.054(3) Uani 0.400(2) 1 d G . P A 2
H5B H 0.852726 -0.101908 0.477285 0.065 Uiso 0.400(2) 1 calc R U P A 2
C6B C 0.7571(6) -0.0844(9) 0.4952(7) 0.062(3) Uani 0.400(2) 1 d G . P A 2
H6B H 0.743039 -0.078203 0.438831 0.074 Uiso 0.400(2) 1 calc R U P A 2
C7B C 0.7126(4) -0.0794(9) 0.5548(7) 0.069(3) Uani 0.400(2) 1 d G . P A 2
C8B C 0.7332(7) -0.0885(10) 0.6372(6) 0.073(4) Uani 0.400(2) 1 d G . P A 2
H8B H 0.702702 -0.085057 0.677963 0.087 Uiso 0.400(2) 1 calc R U P A 2
C9B C 0.7983(8) -0.1026(15) 0.6601(9) 0.059(4) Uani 0.400(2) 1 d G . P A 2
H9B H 0.812389 -0.108762 0.716419 0.071 Uiso 0.400(2) 1 calc R U P A 2
C10B C 0.6431(7) -0.0650(17) 0.5305(10) 0.089(4) Uani 0.400(2) 1 d . . P A 2
H10B H 0.611864 -0.075267 0.569184 0.107 Uiso 0.400(2) 1 calc R U P A 2
N11B N 0.6245(5) -0.0393(11) 0.4590(7) 0.078(3) Uani 0.400(2) 1 d . . P A 2
N12B N 0.5585(5) -0.0227(13) 0.4431(8) 0.092(3) Uani 0.400(2) 1 d . . P A 2
H12B H 0.530943 -0.034179 0.48017 0.111 Uiso 0.400(2) 1 calc R U P A 2
C13B C 0.5375(7) 0.0116(16) 0.3696(9) 0.086(3) Uani 0.400(2) 1 d . . P A 2
O14B O 0.5756(4) 0.0310(10) 0.3152(6) 0.089(2) Uani 0.400(2) 1 d . . P A 2
N15B N 0.4734(6) 0.0014(14) 0.3510(8) 0.104(4) Uani 0.400(2) 1 d . . P A 2
H15B H 0.458202 0.015524 0.301125 0.124 Uiso 0.400(2) 1 calc R U P A 2
N16B N 0.4293(6) -0.0295(14) 0.4040(7) 0.095(4) Uani 0.400(2) 1 d . . P A 2
C17B C 0.3712(6) -0.0336(14) 0.3758(9) 0.079(3) Uani 0.400(2) 1 d . . P A 2
H17B H 0.360828 -0.018337 0.320177 0.095 Uiso 0.400(2) 1 calc R U P A 2
C18B C 0.3184(3) -0.0614(8) 0.4259(5) 0.066(2) Uani 0.400(2) 1 d G . P A 2
C19B C 0.2567(4) -0.0675(8) 0.3865(4) 0.057(2) Uani 0.400(2) 1 d G . P A 2
H19B H 0.250414 -0.057553 0.329143 0.068 Uiso 0.400(2) 1 calc R U P A 2
C20B C 0.2042(3) -0.0882(10) 0.4312(6) 0.057(3) Uani 0.400(2) 1 d G . P A 2
H20B H 0.161992 -0.092332 0.404271 0.069 Uiso 0.400(2) 1 calc R U P A 2
C21B C 0.2133(4) -0.1027(10) 0.5151(6) 0.050(3) Uani 0.400(2) 1 d G . P A 2
C22B C 0.2750(5) -0.0967(9) 0.5545(4) 0.065(3) Uani 0.400(2) 1 d G . P A 2
H22B H 0.281307 -0.106616 0.611868 0.078 Uiso 0.400(2) 1 calc R U P A 2
C23B C 0.3276(3) -0.0760(9) 0.5099(5) 0.074(3) Uani 0.400(2) 1 d G . P A 2
H23B H 0.36973 -0.071837 0.536742 0.089 Uiso 0.400(2) 1 calc R U P A 2
C24 C 0.1556(2) -0.1179(3) 0.5650(3) 0.0446(11) Uani 1 1 d . . . . .
O25 O 0.10042(17) -0.1207(2) 0.5287(2) 0.0520(9) Uani 1 1 d . . . . .
O26 O 0.16416(18) -0.1147(2) 0.6422(2) 0.0552(10) Uani 1 1 d . . . . .
N31 N 1.0511(2) 0.0295(3) 0.6609(3) 0.0515(5) Uani 1 1 d . . . . .
C32 C 1.0106(3) 0.0762(3) 0.6131(3) 0.0515(5) Uani 1 1 d . . . . .
H32 H 0.978801 0.048412 0.577953 0.062 Uiso 1 1 calc R U . . .
C33 C 1.0127(3) 0.1627(3) 0.6123(3) 0.0515(5) Uani 1 1 d . . . . .
H33 H 0.982025 0.193681 0.578179 0.062 Uiso 1 1 calc R U . . .
C34 C 1.0605(3) 0.2057(3) 0.6620(3) 0.0515(5) Uani 1 1 d . . . . .
C35 C 1.1027(3) 0.1537(3) 0.7117(3) 0.0515(5) Uani 1 1 d . . . . .
H35 H 1.135644 0.178749 0.747281 0.062 Uiso 1 1 calc R U . . .
C36 C 1.0964(3) 0.0671(3) 0.7090(3) 0.0515(5) Uani 1 1 d . . . . .
H36 H 1.125521 0.03345 0.742814 0.062 Uiso 1 1 calc R U . . .
C37 C 1.0647(3) 0.3004(4) 0.6614(4) 0.0656(8) Uani 1 1 d . . . . .
N38 N 1.0131(3) 0.3380(3) 0.6382(3) 0.0656(8) Uani 1 1 d . . . . .
N39 N 1.0128(3) 0.4292(3) 0.6375(3) 0.0656(8) Uani 1 1 d . . . . .
C40 C 1.0639(3) 0.4708(4) 0.6609(4) 0.0656(8) Uani 1 1 d . . . . .
C41 C 1.1291(3) 0.4346(4) 0.6816(5) 0.077(2) Uani 1 1 d . . . . .
H41 H 1.146889 0.456634 0.736009 0.092 Uiso 1 1 calc R U . . .
C42 C 1.1303(3) 0.3376(4) 0.6823(5) 0.078(2) Uani 1 1 d . . . . .
H42 H 1.148649 0.316234 0.736685 0.094 Uiso 1 1 calc R U . . .
C43 C 1.0572(3) 0.5634(4) 0.6602(4) 0.0581(6) Uani 1 1 d . . . . .
C44 C 1.0162(3) 0.6052(3) 0.6019(4) 0.0581(6) Uani 1 1 d . . . . .
H44 H 0.990731 0.574161 0.561597 0.07 Uiso 1 1 calc R U . . .
C45 C 1.0134(3) 0.6916(3) 0.6037(4) 0.0581(6) Uani 1 1 d . . . . .
H45 H 0.98577 0.719136 0.562977 0.07 Uiso 1 1 calc R U . . .
N46 N 1.0476(2) 0.7407(3) 0.6600(3) 0.0581(6) Uani 1 1 d . . . . .
C47 C 1.0841(3) 0.6988(3) 0.7165(4) 0.0581(6) Uani 1 1 d . . . . .
H47 H 1.107032 0.730572 0.758557 0.07 Uiso 1 1 calc R U . . .
C48 C 1.0911(3) 0.6112(3) 0.7183(4) 0.0581(6) Uani 1 1 d . . . . .
H48 H 1.119181 0.584967 0.759334 0.07 Uiso 1 1 calc R U . . .
C49 C 1.1772(4) 0.3159(5) 0.6129(7) 0.105(3) Uani 1 1 d . . . . .
H49 H 1.171998 0.257651 0.589758 0.126 Uiso 1 1 calc R U . . .
C50 C 1.2484(5) 0.3407(6) 0.6406(10) 0.152(6) Uani 1 1 d . . . . .
H50 H 1.275876 0.328245 0.594135 0.183 Uiso 1 1 calc R U . . .
C51 C 1.2458(4) 0.4371(5) 0.6511(11) 0.176(7) Uani 1 1 d . . . . .
H51A H 1.278717 0.465838 0.619896 0.212 Uiso 1 1 calc R U . . .
H51B H 1.251801 0.453694 0.709593 0.212 Uiso 1 1 calc R U . . .
C52 C 1.1763(5) 0.4565(6) 0.6148(8) 0.119(4) Uani 1 1 d . . . . .
H52 H 1.17055 0.514583 0.591326 0.143 Uiso 1 1 calc R U . . .
C53 C 1.1615(6) 0.3853(6) 0.5525(8) 0.126(4) Uani 1 1 d . . . . .
H53A H 1.115583 0.384575 0.530615 0.151 Uiso 1 1 calc R U . . .
H53B H 1.190541 0.385863 0.506949 0.151 Uiso 1 1 calc R U . . .
C54 C 1.2778(6) 0.2999(7) 0.7135(10) 0.180(7) Uani 1 1 d D . . . .
H54A H 1.249258 0.305558 0.759263 0.216 Uiso 1 1 calc R U . . .
H54B H 1.31993 0.326913 0.730068 0.216 Uiso 1 1 calc R U . . .
O55 O 1.2878(3) 0.2084(5) 0.6944(4) 0.123(2) Uani 1 1 d D . . . .
H55 H 1.328682 0.210286 0.691877 0.147 Uiso 1 1 d R U . . .
N61 N 1.1854(5) 0.3897(6) 0.9420(6) 0.123(3) Uani 1 1 d . . . . .
C62 C 1.1403(7) 0.3230(10) 0.9637(11) 0.213(9) Uani 1 1 d . . . . .
H62A H 1.16446 0.278153 0.993936 0.32 Uiso 1 1 calc R U . . .
H62B H 1.107961 0.34676 0.998108 0.32 Uiso 1 1 calc R U . . .
H62C H 1.118522 0.299432 0.913512 0.32 Uiso 1 1 calc R U . . .
C63 C 1.2536(6) 0.3828(9) 0.9613(11) 0.177(7) Uani 1 1 d . . . . .
H63A H 1.262965 0.330537 0.992091 0.265 Uiso 1 1 calc R U . . .
H63B H 1.275976 0.381782 0.910419 0.265 Uiso 1 1 calc R U . . .
H63C H 1.268703 0.431322 0.994683 0.265 Uiso 1 1 calc R U . . .
C64 C 1.1539(8) 0.4566(8) 0.8981(8) 0.157(6) Uani 1 1 d . . . . .
H64 H 1.10798 0.461085 0.892096 0.188 Uiso 1 1 calc R U . . .
O65 O 1.1927(5) 0.5138(6) 0.8653(5) 0.161(3) Uani 1 1 d . . . . .

loop_
_atom_site_aniso_label
_atom_site_aniso_U_11
_atom_site_aniso_U_22
_atom_site_aniso_U_33
_atom_site_aniso_U_23
_atom_site_aniso_U_13
_atom_site_aniso_U_12
Cd1 0.0278(2) 0.0335(2) 0.0477(2) -0.00101(11) -0.00754(13) -0.00098(10)
O1 0.0327(16) 0.0466(19) 0.0481(18) -0.0025(13) -0.0118(14) 0.0016(12)
O2 0.0287(16) 0.053(2) 0.0500(18) -0.0010(14) -0.0061(14) -0.0009(12)
C3 0.033(2) 0.030(2) 0.052(3) -0.0029(17) -0.011(2) 0.0008(16)
C4A 0.027(2) 0.067(7) 0.049(3) -0.007(3) -0.006(2) 0.002(2)
C5A 0.028(3) 0.089(11) 0.044(3) -0.003(4) -0.008(2) 0.006(3)
C6A 0.031(3) 0.104(10) 0.048(4) -0.011(6) -0.011(3) 0.004(6)
C7A 0.028(3) 0.126(9) 0.052(4) -0.013(6) -0.009(3) 0.001(6)
C8A 0.028(3) 0.140(13) 0.049(4) -0.009(6) -0.002(3) -0.004(7)
C9A 0.031(3) 0.102(13) 0.043(3) -0.002(4) -0.009(2) -0.002(4)
C10A 0.028(4) 0.187(12) 0.052(4) -0.003(7) -0.003(3) 0.000(6)
N11A 0.025(3) 0.157(8) 0.050(4) -0.001(4) -0.011(3) 0.000(4)
N12A 0.026(3) 0.200(11) 0.051(4) -0.005(5) -0.001(3) -0.006(4)
C13A 0.031(4) 0.172(11) 0.052(4) 0.013(5) -0.016(3) -0.010(5)
O14A 0.022(2) 0.199(8) 0.044(3) -0.004(4) -0.002(2) -0.004(3)
N15A 0.027(3) 0.234(12) 0.050(4) 0.005(5) -0.001(3) 0.003(5)
N16A 0.031(3) 0.208(11) 0.045(4) -0.001(5) -0.003(3) -0.006(4)
C17A 0.029(4) 0.161(10) 0.048(4) 0.006(5) -0.004(3) -0.010(4)
C18A 0.031(4) 0.110(7) 0.056(4) 0.003(4) -0.004(3) -0.001(4)
C19A 0.035(3) 0.092(6) 0.043(3) 0.001(4) -0.006(3) -0.005(4)
C20A 0.032(3) 0.093(11) 0.046(3) 0.006(4) -0.010(2) 0.003(3)
C21A 0.032(3) 0.068(9) 0.048(3) 0.001(3) -0.008(2) -0.003(3)
C22A 0.038(3) 0.100(8) 0.054(4) 0.014(5) -0.011(3) -0.006(5)
C23A 0.028(3) 0.139(9) 0.052(4) -0.001(5) -0.011(3) 0.002(5)
C4B 0.027(2) 0.067(7) 0.049(3) -0.007(3) -0.006(2) 0.002(2)
C5B 0.028(3) 0.089(11) 0.044(3) -0.003(4) -0.008(2) 0.006(3)
C6B 0.031(3) 0.104(10) 0.048(4) -0.011(6) -0.011(3) 0.004(6)
C7B 0.028(3) 0.126(9) 0.052(4) -0.013(6) -0.009(3) 0.001(6)
C8B 0.028(3) 0.140(13) 0.049(4) -0.009(6) -0.002(3) -0.004(7)
C9B 0.031(3) 0.102(13) 0.043(3) -0.002(4) -0.009(2) -0.002(4)
C10B 0.028(4) 0.187(12) 0.052(4) -0.003(7) -0.003(3) 0.000(6)
N11B 0.025(3) 0.157(8) 0.050(4) -0.001(4) -0.011(3) 0.000(4)
N12B 0.026(3) 0.200(11) 0.051(4) -0.005(5) -0.001(3) -0.006(4)
C13B 0.031(4) 0.172(11) 0.052(4) 0.013(5) -0.016(3) -0.010(5)
O14B 0.022(2) 0.199(8) 0.044(3) -0.004(4) -0.002(2) -0.004(3)
N15B 0.027(3) 0.234(12) 0.050(4) 0.005(5) -0.001(3) 0.003(5)
N16B 0.031(3) 0.208(11) 0.045(4) -0.001(5) -0.003(3) -0.006(4)
C17B 0.029(4) 0.161(10) 0.048(4) 0.006(5) -0.004(3) -0.010(4)
C18B 0.031(4) 0.110(7) 0.056(4) 0.003(4) -0.004(3) -0.001(4)
C19B 0.035(3) 0.092(6) 0.043(3) 0.001(4) -0.006(3) -0.005(4)
C20B 0.032(3) 0.093(11) 0.046(3) 0.006(4) -0.010(2) 0.003(3)
C21B 0.032(3) 0.068(9) 0.048(3) 0.001(3) -0.008(2) -0.003(3)
C22B 0.038(3) 0.100(8) 0.054(4) 0.014(5) -0.011(3) -0.006(5)
C23B 0.028(3) 0.139(9) 0.052(4) -0.001(5) -0.011(3) 0.002(5)
C24 0.035(2) 0.047(3) 0.050(3) -0.003(2) -0.006(2) -0.0050(18)
O25 0.0327(17) 0.070(2) 0.052(2) -0.0010(16) -0.0079(15) -0.0031(14)
O26 0.0367(19) 0.083(3) 0.0445(19) -0.0011(16) -0.0071(15) 0.0046(16)
N31 0.0525(12) 0.0399(11) 0.0590(12) 0.0008(8) -0.0177(10) -0.0020(8)
C32 0.0525(12) 0.0399(11) 0.0590(12) 0.0008(8) -0.0177(10) -0.0020(8)
C33 0.0525(12) 0.0399(11) 0.0590(12) 0.0008(8) -0.0177(10) -0.0020(8)
C34 0.0525(12) 0.0399(11) 0.0590(12) 0.0008(8) -0.0177(10) -0.0020(8)
C35 0.0525(12) 0.0399(11) 0.0590(12) 0.0008(8) -0.0177(10) -0.0020(8)
C36 0.0525(12) 0.0399(11) 0.0590(12) 0.0008(8) -0.0177(10) -0.0020(8)
C37 0.0656(16) 0.0387(13) 0.089(2) -0.0054(12) -0.0199(14) -0.0006(11)
N38 0.0656(16) 0.0387(13) 0.089(2) -0.0054(12) -0.0199(14) -0.0006(11)
N39 0.0656(16) 0.0387(13) 0.089(2) -0.0054(12) -0.0199(14) -0.0006(11)
C40 0.0656(16) 0.0387(13) 0.089(2) -0.0054(12) -0.0199(14) -0.0006(11)
C41 0.070(4) 0.036(3) 0.118(6) 0.000(3) -0.030(4) -0.003(3)
C42 0.068(4) 0.047(3) 0.114(5) -0.001(3) -0.038(4) -0.001(3)
C43 0.0618(14) 0.0397(12) 0.0699(14) -0.0044(9) -0.0161(11) -0.0005(9)
C44 0.0618(14) 0.0397(12) 0.0699(14) -0.0044(9) -0.0161(11) -0.0005(9)
C45 0.0618(14) 0.0397(12) 0.0699(14) -0.0044(9) -0.0161(11) -0.0005(9)
N46 0.0618(14) 0.0397(12) 0.0699(14) -0.0044(9) -0.0161(11) -0.0005(9)
C47 0.0618(14) 0.0397(12) 0.0699(14) -0.0044(9) -0.0161(11) -0.0005(9)
C48 0.0618(14) 0.0397(12) 0.0699(14) -0.0044(9) -0.0161(11) -0.0005(9)
C49 0.063(4) 0.066(5) 0.184(10) -0.024(5) -0.004(5) 0.006(4)
C50 0.067(5) 0.087(7) 0.297(18) 0.026(9) -0.028(8) 0.008(5)
C51 0.069(5) 0.055(5) 0.40(2) 0.007(8) 0.015(9) -0.003(4)
C52 0.085(6) 0.068(5) 0.206(12) 0.003(6) 0.017(7) 0.003(4)
C53 0.123(9) 0.099(7) 0.160(11) 0.024(6) 0.044(8) 0.042(6)
C54 0.161(11) 0.093(8) 0.266(17) -0.005(9) -0.125(12) -0.021(7)
O55 0.088(4) 0.135(6) 0.141(6) 0.006(5) -0.023(4) 0.005(4)
N61 0.112(7) 0.129(8) 0.125(7) 0.007(5) -0.005(5) 0.021(5)
C62 0.179(14) 0.181(14) 0.29(2) 0.158(15) 0.096(14) 0.051(11)
C63 0.097(9) 0.213(17) 0.217(18) 0.005(11) -0.017(10) 0.029(8)
C64 0.211(15) 0.106(8) 0.143(10) 0.037(7) -0.059(10) -0.046(9)
O65 0.178(8) 0.152(8) 0.146(7) 0.023(6) -0.045(6) -0.012(6)

loop_
_atom_type_symbol
_atom_type_description
_atom_type_scat_dispersion_real
_atom_type_scat_dispersion_imag
_atom_type_scat_source
C C 0.0181 0.0091 'International Tables Vol C Tables 4.2.6.8 and 6.1.1.4'
H H 0 0 'International Tables Vol C Tables 4.2.6.8 and 6.1.1.4'
N N 0.0311 0.018 'International Tables Vol C Tables 4.2.6.8 and 6.1.1.4'
O O 0.0492 0.0322 'International Tables Vol C Tables 4.2.6.8 and 6.1.1.4'
Cd Cd 0.1185 4.6533 'International Tables Vol C Tables 4.2.6.8 and 6.1.1.4'

loop_
_exptl_crystal_face_index_h
_exptl_crystal_face_index_k
_exptl_crystal_face_index_l
_exptl_crystal_face_perp_dist
0 0 -1 0.0374
0 0 1 0.0196
0 1 0 0.0939
0 -1 0 0.084
-1 0 0 0.0053
1 0 0 0.0109

loop_
_geom_angle_atom_site_label_1
_geom_angle_atom_site_label_2
_geom_angle_atom_site_label_3
_geom_angle
_geom_angle_site_symmetry_1
_geom_angle_site_symmetry_3
_geom_angle_publ_flag
N46 Cd1 N31 173.87(16) 1_545 . ?
N46 Cd1 O2 90.32(13) 1_545 . ?
N31 Cd1 O2 93.49(12) . . ?
N46 Cd1 O1 86.92(14) 1_545 2_756 ?
N31 Cd1 O1 86.95(13) . 2_756 ?
O2 Cd1 O1 129.44(12) . 2_756 ?
N46 Cd1 O25 90.62(15) 1_545 1_655 ?
N31 Cd1 O25 94.39(14) . 1_655 ?
O2 Cd1 O25 86.57(12) . 1_655 ?
O1 Cd1 O25 143.88(12) 2_756 1_655 ?
N46 Cd1 O26 90.98(15) 1_545 1_655 ?
N31 Cd1 O26 89.04(14) . 1_655 ?
O2 Cd1 O26 141.34(12) . 1_655 ?
O1 Cd1 O26 89.22(12) 2_756 1_655 ?
O25 Cd1 O26 54.77(12) 1_655 1_655 ?
N46 Cd1 O1 88.17(14) 1_545 . ?
N31 Cd1 O1 90.27(13) . . ?
O2 Cd1 O1 53.18(11) . . ?
O1 Cd1 O1 76.26(12) 2_756 . ?
O25 Cd1 O1 139.72(11) 1_655 . ?
O26 Cd1 O1 165.48(12) 1_655 . ?
N46 Cd1 C24 91.11(16) 1_545 1_655 ?
N31 Cd1 C24 91.74(15) . 1_655 ?
O2 Cd1 C24 113.79(14) . 1_655 ?
O1 Cd1 C24 116.74(14) 2_756 1_655 ?
O25 Cd1 C24 27.22(14) 1_655 1_655 ?
O26 Cd1 C24 27.55(14) 1_655 1_655 ?
O1 Cd1 C24 166.93(13) . 1_655 ?
C3 O1 Cd1 170.5(3) . 2_756 ?
C3 O1 Cd1 85.7(3) . . ?
Cd1 O1 Cd1 103.74(12) 2_756 . ?
C3 O2 Cd1 98.7(3) . . ?
O2 C3 O1 122.3(4) . . ?
O2 C3 C4A 119.5(6) . . ?
O1 C3 C4A 118.0(7) . . ?
O2 C3 C4B 115.5(9) . . ?
O1 C3 C4B 121.9(9) . . ?
C5A C4A C9A 120 . . ?
C5A C4A C3 117.4(8) . . ?
C9A C4A C3 122.5(8) . . ?
C4A C5A C6A 120 . . ?
C4A C5A H5A 120 . . ?
C6A C5A H5A 120 . . ?
C7A C6A C5A 120 . . ?
C7A C6A H6A 120 . . ?
C5A C6A H6A 120 . . ?
C6A C7A C8A 120 . . ?
C6A C7A C10A 121.0(6) . . ?
C8A C7A C10A 118.9(6) . . ?
C7A C8A C9A 120 . . ?
C7A C8A H8A 120 . . ?
C9A C8A H8A 120 . . ?
C8A C9A C4A 120 . . ?
C8A C9A H9A 120 . . ?
C4A C9A H9A 120 . . ?
N11A C10A C7A 120.4(9) . . ?
N11A C10A H10A 119.8 . . ?
C7A C10A H10A 119.8 . . ?
C10A N11A N12A 116.9(8) . . ?
C13A N12A N11A 116.5(8) . . ?
C13A N12A H12A 121.7 . . ?
N11A N12A H12A 121.7 . . ?
O14A C13A N12A 123.3(8) . . ?
O14A C13A N15A 121.1(9) . . ?
N12A C13A N15A 115.6(10) . . ?
C13A N15A N16A 122.7(9) . . ?
C13A N15A H15A 118.6 . . ?
N16A N15A H15A 118.6 . . ?
C17A N16A N15A 114.7(8) . . ?
N16A C17A C18A 123.3(9) . . ?
N16A C17A H17A 118.4 . . ?
C18A C17A H17A 118.4 . . ?
C19A C18A C23A 120 . . ?
C19A C18A C17A 119.4(5) . . ?
C23A C18A C17A 120.5(5) . . ?
C18A C19A C20A 120 . . ?
C18A C19A H19A 120 . . ?
C20A C19A H19A 120 . . ?
C21A C20A C19A 120 . . ?
C21A C20A H20A 120 . . ?
C19A C20A H20A 120 . . ?
C22A C21A C20A 120 . . ?
C22A C21A C24 121.2(5) . . ?
C20A C21A C24 118.8(5) . . ?
C23A C22A C21A 120 . . ?
C23A C22A H22A 120 . . ?
C21A C22A H22A 120 . . ?
C22A C23A C18A 120 . . ?
C22A C23A H23A 120 . . ?
C18A C23A H23A 120 . . ?
C5B C4B C9B 120 . . ?
C5B C4B C3 121.7(13) . . ?
C9B C4B C3 118.1(13) . . ?
C4B C5B C6B 120 . . ?
C4B C5B H5B 120 . . ?
C6B C5B H5B 120 . . ?
C7B C6B C5B 120 . . ?
C7B C6B H6B 120 . . ?
C5B C6B H6B 120 . . ?
C8B C7B C6B 120 . . ?
C8B C7B C10B 120.0(10) . . ?
C6B C7B C10B 120.0(10) . . ?
C9B C8B C7B 120 . . ?
C9B C8B H8B 120 . . ?
C7B C8B H8B 120 . . ?
C8B C9B C4B 120 . . ?
C8B C9B H9B 120 . . ?
C4B C9B H9B 120 . . ?
N11B C10B C7B 121.3(13) . . ?
N11B C10B H10B 119.3 . . ?
C7B C10B H10B 119.3 . . ?
C10B N11B N12B 117.3(12) . . ?
C13B N12B N11B 119.1(13) . . ?
C13B N12B H12B 120.5 . . ?
N11B N12B H12B 120.5 . . ?
O14B C13B N15B 121.5(13) . . ?
O14B C13B N12B 122.6(13) . . ?
N15B C13B N12B 113.5(16) . . ?
C13B N15B N16B 125.4(13) . . ?
C13B N15B H15B 117.3 . . ?
N16B N15B H15B 117.3 . . ?
C17B N16B N15B 116.2(13) . . ?
N16B C17B C18B 122.6(13) . . ?
N16B C17B H17B 118.7 . . ?
C18B C17B H17B 118.7 . . ?
C19B C18B C23B 120 . . ?
C19B C18B C17B 117.1(8) . . ?
C23B C18B C17B 122.8(8) . . ?
C18B C19B C20B 120 . . ?
C18B C19B H19B 120 . . ?
C20B C19B H19B 120 . . ?
C19B C20B C21B 120 . . ?
C19B C20B H20B 120 . . ?
C21B C20B H20B 120 . . ?
C22B C21B C20B 120 . . ?
C22B C21B C24 119.7(7) . . ?
C20B C21B C24 120.1(7) . . ?
C21B C22B C23B 120 . . ?
C21B C22B H22B 120 . . ?
C23B C22B H22B 120 . . ?
C22B C23B C18B 120 . . ?
C22B C23B H23B 120 . . ?
C18B C23B H23B 120 . . ?
O25 C24 O26 122.1(5) . . ?
O25 C24 C21A 119.1(5) . . ?
O26 C24 C21A 118.2(5) . . ?
O25 C24 C21B 118.7(6) . . ?
O26 C24 C21B 118.2(6) . . ?
O25 C24 Cd1 60.0(3) . 1_455 ?
O26 C24 Cd1 62.1(3) . 1_455 ?
C21A C24 Cd1 173.2(4) . 1_455 ?
C24 O25 Cd1 92.8(3) . 1_455 ?
C24 O26 Cd1 90.3(3) . 1_455 ?
C36 N31 C32 119.3(5) . . ?
C36 N31 Cd1 119.8(3) . . ?
C32 N31 Cd1 120.7(3) . . ?
N31 C32 C33 122.9(4) . . ?
N31 C32 H32 118.5 . . ?
C33 C32 H32 118.5 . . ?
C32 C33 C34 119.9(4) . . ?
C32 C33 H33 120.1 . . ?
C34 C33 H33 120.1 . . ?
C33 C34 C35 115.4(5) . . ?
C33 C34 C37 121.1(5) . . ?
C35 C34 C37 123.4(5) . . ?
C36 C35 C34 120.6(4) . . ?
C36 C35 H35 119.7 . . ?
C34 C35 H35 119.7 . . ?
N31 C36 C35 121.9(5) . . ?
N31 C36 H36 119.1 . . ?
C35 C36 H36 119.1 . . ?
N38 C37 C42 128.2(6) . . ?
N38 C37 C34 115.2(5) . . ?
C42 C37 C34 116.4(5) . . ?
C37 N38 N39 118.6(5) . . ?
C40 N39 N38 120.6(5) . . ?
N39 C40 C43 115.7(6) . . ?
N39 C40 C41 125.9(5) . . ?
C43 C40 C41 118.1(5) . . ?
C40 C41 C42 113.7(5) . . ?
C40 C41 C52 111.2(7) . . ?
C42 C41 C52 102.6(6) . . ?
C40 C41 H41 109.7 . . ?
C42 C41 H41 109.7 . . ?
C52 C41 H41 109.7 . . ?
C37 C42 C41 112.3(5) . . ?
C37 C42 C49 110.2(6) . . ?
C41 C42 C49 102.8(6) . . ?
C37 C42 H42 110.5 . . ?
C41 C42 H42 110.5 . . ?
C49 C42 H42 110.5 . . ?
C48 C43 C44 117.9(5) . . ?
C48 C43 C40 120.1(5) . . ?
C44 C43 C40 122.0(5) . . ?
C45 C44 C43 118.9(5) . . ?
C45 C44 H44 120.5 . . ?
C43 C44 H44 120.5 . . ?
N46 C45 C44 124.2(5) . . ?
N46 C45 H45 117.9 . . ?
C44 C45 H45 117.9 . . ?
C47 N46 C45 115.2(5) . . ?
C47 N46 Cd1 121.9(3) . 1_565 ?
C45 N46 Cd1 122.8(4) . 1_565 ?
N46 C47 C48 124.4(5) . . ?
N46 C47 H47 117.8 . . ?
C48 C47 H47 117.8 . . ?
C43 C48 C47 119.3(5) . . ?
C43 C48 H48 120.4 . . ?
C47 C48 H48 120.4 . . ?
C53 C49 C50 99.4(9) . . ?
C53 C49 C42 101.4(7) . . ?
C50 C49 C42 110.7(9) . . ?
C53 C49 H49 114.6 . . ?
C50 C49 H49 114.6 . . ?
C42 C49 H49 114.6 . . ?
C54 C50 C51 111.5(12) . . ?
C54 C50 C49 117.3(11) . . ?
C51 C50 C49 104.0(7) . . ?
C54 C50 H50 107.9 . . ?
C51 C50 H50 107.9 . . ?
C49 C50 H50 107.9 . . ?
C50 C51 C52 101.1(8) . . ?
C50 C51 H51A 111.5 . . ?
C52 C51 H51A 111.5 . . ?
C50 C51 H51B 111.5 . . ?
C52 C51 H51B 111.5 . . ?
H51A C51 H51B 109.4 . . ?
C53 C52 C51 104.1(9) . . ?
C53 C52 C41 101.3(7) . . ?
C51 C52 C41 107.4(10) . . ?
C53 C52 H52 114.2 . . ?
C51 C52 H52 114.2 . . ?
C41 C52 H52 114.2 . . ?
C49 C53 C52 94.6(10) . . ?
C49 C53 H53A 112.8 . . ?
C52 C53 H53A 112.8 . . ?
C49 C53 H53B 112.8 . . ?
C52 C53 H53B 112.8 . . ?
H53A C53 H53B 110.3 . . ?
C50 C54 O55 108.4(10) . . ?
C50 C54 H54A 110 . . ?
O55 C54 H54A 110 . . ?
C50 C54 H54B 110 . . ?
O55 C54 H54B 110 . . ?
H54A C54 H54B 108.4 . . ?
C54 O55 H55 97.4 . . ?
C64 N61 C63 125.6(12) . . ?
C64 N61 C62 112.6(11) . . ?
C63 N61 C62 121.7(11) . . ?
N61 C62 H62A 109.5 . . ?
N61 C62 H62B 109.5 . . ?
H62A C62 H62B 109.5 . . ?
N61 C62 H62C 109.5 . . ?
H62A C62 H62C 109.5 . . ?
H62B C62 H62C 109.5 . . ?
N61 C63 H63A 109.5 . . ?
N61 C63 H63B 109.5 . . ?
H63A C63 H63B 109.5 . . ?
N61 C63 H63C 109.5 . . ?
H63A C63 H63C 109.5 . . ?
H63B C63 H63C 109.5 . . ?
O65 C64 N61 116.1(14) . . ?
O65 C64 H64 121.9 . . ?
N61 C64 H64 121.9 . . ?

loop_
_geom_bond_atom_site_label_1
_geom_bond_atom_site_label_2
_geom_bond_distance
_geom_bond_site_symmetry_2
_geom_bond_publ_flag
Cd1 N46 2.289(5) 1_545 ?
Cd1 N31 2.291(5) . ?
Cd1 O2 2.307(3) . ?
Cd1 O1 2.344(3) 2_756 ?
Cd1 O25 2.365(4) 1_655 ?
Cd1 O26 2.411(4) 1_655 ?
Cd1 O1 2.574(3) . ?
Cd1 C24 2.727(5) 1_655 ?
O1 C3 1.264(6) . ?
O2 C3 1.245(6) . ?
C3 C4A 1.495(7) . ?
C3 C4B 1.515(10) . ?
C4A C5A 1.39 . ?
C4A C9A 1.39 . ?
C5A C6A 1.39 . ?
C5A H5A 0.95 . ?
C6A C7A 1.39 . ?
C6A H6A 0.95 . ?
C7A C8A 1.39 . ?
C7A C10A 1.481(11) . ?
C8A C9A 1.39 . ?
C8A H8A 0.95 . ?
C9A H9A 0.95 . ?
C10A N11A 1.237(13) . ?
C10A H10A 0.95 . ?
N11A N12A 1.380(10) . ?
N12A C13A 1.348(13) . ?
N12A H12A 0.88 . ?
C13A O14A 1.214(13) . ?
C13A N15A 1.358(12) . ?
N15A N16A 1.363(12) . ?
N15A H15A 0.88 . ?
N16A C17A 1.271(12) . ?
C17A C18A 1.454(11) . ?
C17A H17A 0.95 . ?
C18A C19A 1.39 . ?
C18A C23A 1.39 . ?
C19A C20A 1.39 . ?
C19A H19A 0.95 . ?
C20A C21A 1.39 . ?
C20A H20A 0.95 . ?
C21A C22A 1.39 . ?
C21A C24 1.477(7) . ?
C22A C23A 1.39 . ?
C22A H22A 0.95 . ?
C23A H23A 0.95 . ?
C4B C5B 1.39 . ?
C4B C9B 1.39 . ?
C5B C6B 1.39 . ?
C5B H5B 0.95 . ?
C6B C7B 1.39 . ?
C6B H6B 0.95 . ?
C7B C8B 1.39 . ?
C7B C10B 1.479(16) . ?
C8B C9B 1.39 . ?
C8B H8B 0.95 . ?
C9B H9B 0.95 . ?
C10B N11B 1.27(2) . ?
C10B H10B 0.95 . ?
N11B N12B 1.396(15) . ?
N12B C13B 1.36(2) . ?
N12B H12B 0.88 . ?
C13B O14B 1.268(19) . ?
C13B N15B 1.347(18) . ?
N15B N16B 1.391(19) . ?
N15B H15B 0.88 . ?
N16B C17B 1.258(17) . ?
C17B C18B 1.477(16) . ?
C17B H17B 0.95 . ?
C18B C19B 1.39 . ?
C18B C23B 1.39 . ?
C19B C20B 1.39 . ?
C19B H19B 0.95 . ?
C20B C21B 1.39 . ?
C20B H20B 0.95 . ?
C21B C22B 1.39 . ?
C21B C24 1.511(8) . ?
C22B C23B 1.39 . ?
C22B H22B 0.95 . ?
C23B H23B 0.95 . ?
C24 O25 1.249(6) . ?
C24 O26 1.261(7) . ?
N31 C36 1.320(6) . ?
N31 C32 1.327(6) . ?
C32 C33 1.371(8) . ?
C32 H32 0.95 . ?
C33 C34 1.407(7) . ?
C33 H33 0.95 . ?
C34 C35 1.412(7) . ?
C34 C37 1.502(8) . ?
C35 C36 1.378(7) . ?
C35 H35 0.95 . ?
C36 H36 0.95 . ?
C37 N38 1.258(8) . ?
C37 C42 1.494(9) . ?
N38 N39 1.444(7) . ?
N39 C40 1.281(8) . ?
C40 C43 1.473(8) . ?
C40 C41 1.481(9) . ?
C41 C42 1.536(8) . ?
C41 C52 1.554(13) . ?
C41 H41 1 . ?
C42 C49 1.582(12) . ?
C42 H42 1 . ?
C43 C48 1.366(8) . ?
C43 C44 1.395(8) . ?
C44 C45 1.371(7) . ?
C44 H44 0.95 . ?
C45 N46 1.363(7) . ?
C45 H45 0.95 . ?
N46 C47 1.327(7) . ?
C47 C48 1.395(7) . ?
C47 H47 0.95 . ?
C48 H48 0.95 . ?
C49 C53 1.495(14) . ?
C49 C50 1.559(12) . ?
C49 H49 1 . ?
C50 C54 1.449(17) . ?
C50 C51 1.538(14) . ?
C50 H50 1 . ?
C51 C52 1.545(14) . ?
C51 H51A 0.99 . ?
C51 H51B 0.99 . ?
C52 C53 1.534(15) . ?
C52 H52 1 . ?
C53 H53A 0.99 . ?
C53 H53B 0.99 . ?
C54 O55 1.500(11) . ?
C54 H54A 0.99 . ?
C54 H54B 0.99 . ?
O55 H55 0.85 . ?
N61 C64 1.412(14) . ?
N61 C63 1.427(15) . ?
N61 C62 1.469(16) . ?
C62 H62A 0.98 . ?
C62 H62B 0.98 . ?
C62 H62C 0.98 . ?
C63 H63A 0.98 . ?
C63 H63B 0.98 . ?
C63 H63C 0.98 . ?
C64 O65 1.346(14) . ?
C64 H64 0.95 . ?

loop_
_geom_hbond_atom_site_label_D
_geom_hbond_atom_site_label_H
_geom_hbond_atom_site_label_A
_geom_hbond_distance_DH
_geom_hbond_distance_HA
_geom_hbond_distance_DA
_geom_hbond_angle_DHA
_geom_hbond_site_symmetry_A
_geom_hbond_publ_flag
N15A H15A O14A 0.88 1.93 2.787(11) 163.2 2_655 yes
N12B H12B N12B 0.88 2.48 3.24(3) 144.8 3_656 yes
N15B H15B O14B 0.88 1.99 2.867(16) 172.3 2_655 yes
O55 H55 O14A 0.85 1.97 2.823(9) 180 3_756 yes

loop_
_geom_torsion_atom_site_label_1
_geom_torsion_atom_site_label_2
_geom_torsion_atom_site_label_3
_geom_torsion_atom_site_label_4
_geom_torsion
_geom_torsion_site_symmetry_1
_geom_torsion_site_symmetry_2
_geom_torsion_site_symmetry_3
_geom_torsion_site_symmetry_4
_geom_torsion_publ_flag
Cd1 O2 C3 O1 -0.5(4) . . . . ?
Cd1 O2 C3 C4A -176.2(8) . . . . ?
Cd1 O2 C3 C4B 173.6(12) . . . . ?
Cd1 O1 C3 O2 0.4(4) . . . . ?
Cd1 O1 C3 C4A 176.2(8) . . . . ?
Cd1 O1 C3 C4B -173.3(13) . . . . ?
O2 C3 C4A C5A -3.5(11) . . . . ?
O1 C3 C4A C5A -179.4(5) . . . . ?
O2 C3 C4A C9A 172.6(5) . . . . ?
O1 C3 C4A C9A -3.3(11) . . . . ?
C9A C4A C5A C6A 0 . . . . ?
C3 C4A C5A C6A 176.2(12) . . . . ?
C4A C5A C6A C7A 0 . . . . ?
C5A C6A C7A C8A 0 . . . . ?
C5A C6A C7A C10A -177.2(12) . . . . ?
C6A C7A C8A C9A 0 . . . . ?
C10A C7A C8A C9A 177.2(11) . . . . ?
C7A C8A C9A C4A 0 . . . . ?
C5A C4A C9A C8A 0 . . . . ?
C3 C4A C9A C8A -176.0(13) . . . . ?
C6A C7A C10A N11A 7(2) . . . . ?
C8A C7A C10A N11A -169.9(12) . . . . ?
C7A C10A N11A N12A -177.8(12) . . . . ?
C10A N11A N12A C13A -177.3(15) . . . . ?
N11A N12A C13A O14A 6(2) . . . . ?
N11A N12A C13A N15A -173.5(13) . . . . ?
O14A C13A N15A N16A -175.6(14) . . . . ?
N12A C13A N15A N16A 4(2) . . . . ?
C13A N15A N16A C17A 167.4(15) . . . . ?
N15A N16A C17A C18A 177.8(12) . . . . ?
N16A C17A C18A C19A 171.0(12) . . . . ?
N16A C17A C18A C23A -12.9(18) . . . . ?
C23A C18A C19A C20A 0 . . . . ?
C17A C18A C19A C20A 176.1(10) . . . . ?
C18A C19A C20A C21A 0 . . . . ?
C19A C20A C21A C22A 0 . . . . ?
C19A C20A C21A C24 -179.1(7) . . . . ?
C20A C21A C22A C23A 0 . . . . ?
C24 C21A C22A C23A 179.1(7) . . . . ?
C21A C22A C23A C18A 0 . . . . ?
C19A C18A C23A C22A 0 . . . . ?
C17A C18A C23A C22A -176.1(10) . . . . ?
O2 C3 C4B C5B -1.7(17) . . . . ?
O1 C3 C4B C5B 172.4(7) . . . . ?
O2 C3 C4B C9B -177.0(7) . . . . ?
O1 C3 C4B C9B -2.9(17) . . . . ?
C9B C4B C5B C6B 0 . . . . ?
C3 C4B C5B C6B -175(2) . . . . ?
C4B C5B C6B C7B 0 . . . . ?
C5B C6B C7B C8B 0 . . . . ?
C5B C6B C7B C10B -179.6(18) . . . . ?
C6B C7B C8B C9B 0 . . . . ?
C10B C7B C8B C9B 179.6(18) . . . . ?
C7B C8B C9B C4B 0 . . . . ?
C5B C4B C9B C8B 0 . . . . ?
C3 C4B C9B C8B 175(2) . . . . ?
C8B C7B C10B N11B 165.2(18) . . . . ?
C6B C7B C10B N11B -15(3) . . . . ?
C7B C10B N11B N12B -176.2(18) . . . . ?
C10B N11B N12B C13B 175(2) . . . . ?
N11B N12B C13B O14B -2(4) . . . . ?
N11B N12B C13B N15B 161.0(18) . . . . ?
O14B C13B N15B N16B 172(2) . . . . ?
N12B C13B N15B N16B 9(4) . . . . ?
C13B N15B N16B C17B 179(2) . . . . ?
N15B N16B C17B C18B -177.1(18) . . . . ?
N16B C17B C18B C19B -176.8(18) . . . . ?
N16B C17B C18B C23B 7(3) . . . . ?
C23B C18B C19B C20B 0 . . . . ?
C17B C18B C19B C20B -176.0(14) . . . . ?
C18B C19B C20B C21B 0 . . . . ?
C19B C20B C21B C22B 0 . . . . ?
C19B C20B C21B C24 174.8(13) . . . . ?
C20B C21B C22B C23B 0 . . . . ?
C24 C21B C22B C23B -174.9(13) . . . . ?
C21B C22B C23B C18B 0 . . . . ?
C19B C18B C23B C22B 0 . . . . ?
C17B C18B C23B C22B 175.8(15) . . . . ?
C22A C21A C24 O25 -160.8(5) . . . . ?
C20A C21A C24 O25 18.3(8) . . . . ?
C22A C21A C24 O26 11.0(8) . . . . ?
C20A C21A C24 O26 -169.9(4) . . . . ?
C22B C21B C24 O25 177.9(7) . . . . ?
C20B C21B C24 O25 3.0(11) . . . . ?
C22B C21B C24 O26 8.3(12) . . . . ?
C20B C21B C24 O26 -166.6(6) . . . . ?
C22B C21B C24 Cd1 98(3) . . . 1_455 ?
C20B C21B C24 Cd1 -77(3) . . . 1_455 ?
O26 C24 O25 Cd1 0.8(5) . . . 1_455 ?
C21A C24 O25 Cd1 172.3(5) . . . 1_455 ?
C21B C24 O25 Cd1 -168.3(8) . . . 1_455 ?
O25 C24 O26 Cd1 -0.8(5) . . . 1_455 ?
C21A C24 O26 Cd1 -172.4(5) . . . 1_455 ?
C21B C24 O26 Cd1 168.4(8) . . . 1_455 ?
C36 N31 C32 C33 -1.2(8) . . . . ?
Cd1 N31 C32 C33 -176.2(4) . . . . ?
N31 C32 C33 C34 1.7(9) . . . . ?
C32 C33 C34 C35 -1.5(8) . . . . ?
C32 C33 C34 C37 179.0(6) . . . . ?
C33 C34 C35 C36 0.8(8) . . . . ?
C37 C34 C35 C36 -179.6(6) . . . . ?
C32 N31 C36 C35 0.5(8) . . . . ?
Cd1 N31 C36 C35 175.6(4) . . . . ?
C34 C35 C36 N31 -0.4(9) . . . . ?
C33 C34 C37 N38 23.3(9) . . . . ?
C35 C34 C37 N38 -156.2(6) . . . . ?
C33 C34 C37 C42 -152.3(6) . . . . ?
C35 C34 C37 C42 28.2(9) . . . . ?
C42 C37 N38 N39 -6.2(11) . . . . ?
C34 C37 N38 N39 178.7(5) . . . . ?
C37 N38 N39 C40 -0.7(9) . . . . ?
N38 N39 C40 C43 -178.0(5) . . . . ?
N38 N39 C40 C41 7.3(11) . . . . ?
N39 C40 C41 C42 -6.7(11) . . . . ?
C43 C40 C41 C42 178.8(6) . . . . ?
N39 C40 C41 C52 108.5(9) . . . . ?
C43 C40 C41 C52 -66.1(8) . . . . ?
N38 C37 C42 C41 6.1(11) . . . . ?
C34 C37 C42 C41 -178.9(6) . . . . ?
N38 C37 C42 C49 -107.8(9) . . . . ?
C34 C37 C42 C49 67.2(8) . . . . ?
C40 C41 C42 C37 0.2(9) . . . . ?
C52 C41 C42 C37 -119.9(8) . . . . ?
C40 C41 C42 C49 118.6(7) . . . . ?
C52 C41 C42 C49 -1.5(7) . . . . ?
N39 C40 C43 C48 146.0(7) . . . . ?
C41 C40 C43 C48 -38.9(10) . . . . ?
N39 C40 C43 C44 -33.4(10) . . . . ?
C41 C40 C43 C44 141.7(7) . . . . ?
C48 C43 C44 C45 2.0(9) . . . . ?
C40 C43 C44 C45 -178.5(6) . . . . ?
C43 C44 C45 N46 -1.0(10) . . . . ?
C44 C45 N46 C47 -1.5(9) . . . . ?
C44 C45 N46 Cd1 174.0(5) . . . 1_565 ?
C45 N46 C47 C48 3.1(9) . . . . ?
Cd1 N46 C47 C48 -172.5(5) 1_565 . . . ?
C44 C43 C48 C47 -0.6(10) . . . . ?
C40 C43 C48 C47 179.9(6) . . . . ?
N46 C47 C48 C43 -2.1(11) . . . . ?
C37 C42 C49 C53 85.1(8) . . . . ?
C41 C42 C49 C53 -34.8(8) . . . . ?
C37 C42 C49 C50 -170.3(6) . . . . ?
C41 C42 C49 C50 69.9(8) . . . . ?
C53 C49 C50 C54 166.5(12) . . . . ?
C42 C49 C50 C54 60.4(13) . . . . ?
C53 C49 C50 C51 42.8(13) . . . . ?
C42 C49 C50 C51 -63.2(12) . . . . ?
C54 C50 C51 C52 -136.0(13) . . . . ?
C49 C50 C51 C52 -8.7(14) . . . . ?
C50 C51 C52 C53 -27.5(13) . . . . ?
C50 C51 C52 C41 79.4(12) . . . . ?
C40 C41 C52 C53 -85.5(8) . . . . ?
C42 C41 C52 C53 36.4(8) . . . . ?
C40 C41 C52 C51 165.6(6) . . . . ?
C42 C41 C52 C51 -72.5(8) . . . . ?
C50 C49 C53 C52 -57.4(10) . . . . ?
C42 C49 C53 C52 56.0(8) . . . . ?
C51 C52 C53 C49 53.9(11) . . . . ?
C41 C52 C53 C49 -57.6(8) . . . . ?
C51 C50 C54 O55 -171.6(9) . . . . ?
C49 C50 C54 O55 68.6(16) . . . . ?
C63 N61 C64 O65 7(2) . . . . ?
C62 N61 C64 O65 -170.3(13) . . . . ?
